data_4083020
loop_
_publ_author_name
'Bayram, Melike'
'Bl\"aser, Dieter'
'W\"olper, Christoph'
'Schulz, Stephan'

_publ_contact_author
;
         Prof. Dr. Schulz, Stephan
         Fachbereich Chemie der
         Universit\"at Duisburg-Essen
         Campus Essen, Universit\"atsstr. 7
         D-45141 Essen, Germany
;
_publ_section_title
;
 Syntheses and Structures of Bis-Amidinate--Alane Complexes
;
_journal_issue 8
_journal_name_full Organometallics
_journal_page_first 2080
_journal_paper_doi 10.1021/om5002217
_journal_volume 33
_journal_year 2014
_chemical_formula_sum 'C15 H34 Al2 N4'
_chemical_formula_weight 324.42
_chemical_name_systematic
;
 ?
;
_space_group_crystal_system monoclinic
_space_group_IT_number 14
_space_group_name_Hall '-P 2ybc'
_space_group_name_H-M_alt 'P 1 21/c 1'
_symmetry_space_group_name_Hall '-P 2ybc'
_symmetry_space_group_name_H-M 'P 1 21/c 1'
_atom_sites_solution_hydrogens geom
_atom_sites_solution_primary direct
_atom_sites_solution_secondary difmap
_audit_creation_method SHELXL-2013
_cell_angle_alpha 90
_cell_angle_beta 103.854(3)
_cell_angle_gamma 90
_cell_formula_units_Z 8
_cell_length_a 18.5848(10)
_cell_length_b 12.7364(7)
_cell_length_c 17.1802(9)
_cell_measurement_reflns_used 9945
_cell_measurement_temperature 100(1)
_cell_measurement_theta_max 30.41
_cell_measurement_theta_min 2.26
_cell_volume 3948.3(4)
_computing_cell_refinement 'BRUKER D8 KAPPA APEX 2 (3.0-2009)'
_computing_data_collection 'BRUKER D8 KAPPA APEX 2 (3.0-2009)'
_computing_data_reduction 'BRUKER D8 KAPPA APEX 2 (3.0-2009)'
_computing_molecular_graphics 'BRUKER AXS SHELXTL (c) 2008 / Vers. 2008/4'
_computing_publication_material 'BRUKER AXS SHELXTL (c) 2008 / Vers. 2008/4'
_computing_structure_refinement 'SHELXL-2013 (Sheldrick, 2013)'
_computing_structure_solution 'BRUKER D8 KAPPA APEX 2 (3.0-2009)'
_diffrn_ambient_temperature 100(1)
_diffrn_detector_area_resol_mean 512
_diffrn_measured_fraction_theta_full 1.000
_diffrn_measured_fraction_theta_max 0.931
_diffrn_measurement_device_type
; 
 Bruker D8 KAPPA series II with APEX II area detector system
;
_diffrn_measurement_method
;
 Data collection strategy APEX 2/COSMO
;
_diffrn_radiation_monochromator 'Triumph Goebel mirror'
_diffrn_radiation_source 'fine-focus sealed tube'
_diffrn_radiation_type MoK\a
_diffrn_radiation_wavelength 0.71073
_diffrn_reflns_av_R_equivalents 0.0457
_diffrn_reflns_av_unetI/netI 0.0464
_diffrn_reflns_Laue_measured_fraction_full 1.000
_diffrn_reflns_Laue_measured_fraction_max 0.931
_diffrn_reflns_limit_h_max 25
_diffrn_reflns_limit_h_min -25
_diffrn_reflns_limit_k_max 17
_diffrn_reflns_limit_k_min -17
_diffrn_reflns_limit_l_max 20
_diffrn_reflns_limit_l_min -24
_diffrn_reflns_number 76423
_diffrn_reflns_point_group_measured_fraction_full 1.000
_diffrn_reflns_point_group_measured_fraction_max 0.931
_diffrn_reflns_theta_full 25.242
_diffrn_reflns_theta_max 30.596
_diffrn_reflns_theta_min 1.957
_exptl_absorpt_coefficient_mu 0.148
_exptl_absorpt_correction_T_max 0.75
_exptl_absorpt_correction_T_min 0.61
_exptl_absorpt_correction_type multi-scan
_exptl_absorpt_process_details
; 
 BRUKER AXS SMART APEX 2 Vers. 3.0-2009
 R.H. Blessing, Acta Cryst. (1995) A51 33-38 
;
_exptl_crystal_colour colourless
_exptl_crystal_density_diffrn 1.092
_exptl_crystal_description tablet
_exptl_crystal_F_000 1424
_exptl_crystal_size_max 0.400
_exptl_crystal_size_mid 0.200
_exptl_crystal_size_min 0.070
_refine_diff_density_max 0.461
_refine_diff_density_min -0.294
_refine_diff_density_rms 0.062
_refine_ls_extinction_method none
_refine_ls_goodness_of_fit_ref 1.029
_refine_ls_hydrogen_treatment constr
_refine_ls_matrix_type full
_refine_ls_number_parameters 395
_refine_ls_number_reflns 11313
_refine_ls_number_restraints 0
_refine_ls_restrained_S_all 1.029
_refine_ls_R_factor_all 0.0866
_refine_ls_R_factor_gt 0.0401
_refine_ls_shift/su_max 0.001
_refine_ls_shift/su_mean 0.000
_refine_ls_structure_factor_coef Fsqd
_refine_ls_weighting_details 'w=1/[\s^2^(Fo^2^)+(0.0490P)^2^+1.8777P] where P=(Fo^2^+2Fc^2^)/3'
_refine_ls_weighting_scheme calc
_refine_ls_wR_factor_gt 0.0937
_refine_ls_wR_factor_ref 0.1170
_reflns_Friedel_coverage 0.000
_reflns_number_gt 7358
_reflns_number_total 11313
_reflns_threshold_expression 'I > 2\s(I)'
_cod_data_source_file om5002217_si_001.cif
_cod_data_source_block mb_049a
_cod_depositor_comments 'Adding full bibliography for 4083015--4083021.cif.'
_cod_database_code 4083020
_shelx_space_group_comment
;
The symmetry employed for this shelxl refinement is uniquely defined
by the following loop, which should always be used as a source of
symmetry information in preference to the above space-group names.
They are only intended as comments.
;
_shelx_estimated_absorpt_t_min 0.943
_shelx_estimated_absorpt_t_max 0.990
_shelxl_version_number 2013-4

loop_
_space_group_symop_operation_xyz
'x, y, z'
'-x, y+1/2, -z+1/2'
'-x, -y, -z'
'x, -y-1/2, z-1/2'

loop_
_atom_site_label
_atom_site_type_symbol
_atom_site_fract_x
_atom_site_fract_y
_atom_site_fract_z
_atom_site_U_iso_or_equiv
_atom_site_adp_type
_atom_site_occupancy
_atom_site_site_symmetry_order
_atom_site_calc_flag
_atom_site_refinement_flags_posn
_atom_site_refinement_flags_adp
Al1 Al 0.37657(2) 0.97814(4) 0.32807(3) 0.01438(10) Uani 1 1 d . .
Al2 Al 0.15373(3) 0.95659(4) 0.45686(3) 0.01531(11) Uani 1 1 d . .
Al21 Al 0.12718(3) 0.47854(4) 0.44189(3) 0.01347(10) Uani 1 1 d . .
Al22 Al 0.33791(3) 0.45956(4) 0.29302(3) 0.01523(11) Uani 1 1 d . .
N1 N 0.42665(7) 0.84672(10) 0.36264(7) 0.0152(3) Uani 1 1 d . .
N2 N 0.35393(7) 0.82925(10) 0.45436(7) 0.0137(3) Uani 1 1 d . .
N3 N 0.22766(7) 0.85355(10) 0.44099(7) 0.0140(3) Uani 1 1 d . .
N4 N 0.28642(7) 0.92933(10) 0.34647(7) 0.0135(3) Uani 1 1 d . .
N21 N 0.07453(7) 0.35052(10) 0.40370(7) 0.0147(3) Uani 1 1 d . .
N22 N 0.14315(7) 0.33686(10) 0.30801(7) 0.0144(3) Uani 1 1 d . .
N23 N 0.26967(7) 0.35566(10) 0.31910(7) 0.0141(3) Uani 1 1 d . .
N24 N 0.21515(7) 0.43208(10) 0.41651(7) 0.0132(2) Uani 1 1 d . .
C1 C 0.41269(8) 0.79777(12) 0.42307(9) 0.0145(3) Uani 1 1 d . .
C2 C 0.28606(8) 0.87299(11) 0.41094(8) 0.0128(3) Uani 1 1 d . .
C3 C 0.35977(9) 0.82319(13) 0.54179(8) 0.0176(3) Uani 1 1 d . .
H3A H 0.3558 0.8947 0.5630 0.021 Uiso 1 1 calc R U
H3B H 0.4088 0.7944 0.5689 0.021 Uiso 1 1 calc R U
C4 C 0.29913(9) 0.75399(14) 0.56026(9) 0.0221(4) Uani 1 1 d . .
H4A H 0.2836 0.7814 0.6076 0.027 Uiso 1 1 calc R U
H4B H 0.3177 0.6815 0.5721 0.027 Uiso 1 1 calc R U
C5 C 0.23340(9) 0.75450(12) 0.48684(9) 0.0175(3) Uani 1 1 d . .
H5A H 0.2387 0.6953 0.4513 0.021 Uiso 1 1 calc R U
H5B H 0.1871 0.7436 0.5046 0.021 Uiso 1 1 calc R U
C6 C 0.45710(9) 0.70565(13) 0.46305(10) 0.0202(3) Uani 1 1 d . .
H6A H 0.4670 0.6579 0.4221 0.030 Uiso 1 1 calc R U
H6B H 0.4291 0.6684 0.4961 0.030 Uiso 1 1 calc R U
H6C H 0.5041 0.7305 0.4970 0.030 Uiso 1 1 calc R U
C7 C 0.48747(9) 0.81111(13) 0.32682(10) 0.0202(3) Uani 1 1 d . .
H7A H 0.5268 0.7783 0.3690 0.024 Uiso 1 1 calc R U
H7B H 0.5093 0.8728 0.3059 0.024 Uiso 1 1 calc R U
C8 C 0.46137(10) 0.73301(15) 0.25951(10) 0.0274(4) Uani 1 1 d . .
H8A H 0.4436 0.6693 0.2809 0.041 Uiso 1 1 calc R U
H8B H 0.5026 0.7152 0.2355 0.041 Uiso 1 1 calc R U
H8C H 0.4210 0.7640 0.2186 0.041 Uiso 1 1 calc R U
C9 C 0.42639(10) 1.08414(14) 0.40533(10) 0.0256(4) Uani 1 1 d . .
H9A H 0.4049 1.1533 0.3893 0.038 Uiso 1 1 calc R U
H9B H 0.4794 1.0853 0.4065 0.038 Uiso 1 1 calc R U
H9C H 0.4198 1.0667 0.4588 0.038 Uiso 1 1 calc R U
C10 C 0.36752(10) 1.00327(14) 0.21359(10) 0.0241(4) Uani 1 1 d . .
H10A H 0.3359 0.9491 0.1822 0.036 Uiso 1 1 calc R U
H10B H 0.4167 1.0007 0.2023 0.036 Uiso 1 1 calc R U
H10C H 0.3454 1.0725 0.1990 0.036 Uiso 1 1 calc R U
C11 C 0.21491(8) 0.94923(12) 0.28843(9) 0.0158(3) Uani 1 1 d . .
H11A H 0.2231 0.9988 0.2470 0.019 Uiso 1 1 calc R U
H11B H 0.1804 0.9828 0.3167 0.019 Uiso 1 1 calc R U
C12 C 0.17953(9) 0.84975(13) 0.24780(10) 0.0225(3) Uani 1 1 d . .
H12A H 0.2132 0.8164 0.2192 0.034 Uiso 1 1 calc R U
H12B H 0.1328 0.8673 0.2096 0.034 Uiso 1 1 calc R U
H12C H 0.1697 0.8012 0.2883 0.034 Uiso 1 1 calc R U
C13 C 0.20196(9) 1.09606(13) 0.45491(10) 0.0202(3) Uani 1 1 d . .
H13A H 0.2549 1.0862 0.4583 0.030 Uiso 1 1 calc R U
H13B H 0.1957 1.1381 0.5006 0.030 Uiso 1 1 calc R U
H13C H 0.1790 1.1325 0.4049 0.030 Uiso 1 1 calc R U
C14 C 0.05993(9) 0.93334(13) 0.37291(10) 0.0202(3) Uani 1 1 d . .
H14A H 0.0643 0.9657 0.3225 0.030 Uiso 1 1 calc R U
H14B H 0.0184 0.9651 0.3903 0.030 Uiso 1 1 calc R U
H14C H 0.0512 0.8578 0.3648 0.030 Uiso 1 1 calc R U
C15 C 0.13775(10) 0.92337(15) 0.56468(10) 0.0241(4) Uani 1 1 d . .
H15A H 0.1185 0.8517 0.5647 0.036 Uiso 1 1 calc R U
H15B H 0.1020 0.9730 0.5776 0.036 Uiso 1 1 calc R U
H15C H 0.1849 0.9290 0.6049 0.036 Uiso 1 1 calc R U
C21 C 0.08508(8) 0.30515(12) 0.34008(9) 0.0150(3) Uani 1 1 d . .
C22 C 0.21262(8) 0.37695(12) 0.35084(8) 0.0127(3) Uani 1 1 d . .
C23 C 0.13743(9) 0.32984(13) 0.22062(9) 0.0182(3) Uani 1 1 d . .
H23A H 0.1455 0.4002 0.1997 0.022 Uiso 1 1 calc R U
H23B H 0.0870 0.3062 0.1930 0.022 Uiso 1 1 calc R U
C24 C 0.19431(9) 0.25340(14) 0.20302(9) 0.0235(4) Uani 1 1 d . .
H24A H 0.2087 0.2743 0.1534 0.028 Uiso 1 1 calc R U
H24B H 0.1732 0.1817 0.1955 0.028 Uiso 1 1 calc R U
C25 C 0.26210(9) 0.25549(12) 0.27438(9) 0.0178(3) Uani 1 1 d . .
H25A H 0.2581 0.1973 0.3113 0.021 Uiso 1 1 calc R U
H25B H 0.3073 0.2437 0.2546 0.021 Uiso 1 1 calc R U
C26 C 0.03711(9) 0.21790(13) 0.29746(10) 0.0217(3) Uani 1 1 d . .
H26A H 0.0244 0.1704 0.3370 0.033 Uiso 1 1 calc R U
H26B H 0.0640 0.1790 0.2641 0.033 Uiso 1 1 calc R U
H26C H -0.0084 0.2474 0.2634 0.033 Uiso 1 1 calc R U
C27 C 0.01534(9) 0.31392(13) 0.44141(9) 0.0188(3) Uani 1 1 d . .
H27A H -0.0255 0.2835 0.3997 0.023 Uiso 1 1 calc R U
H27B H -0.0047 0.3747 0.4654 0.023 Uiso 1 1 calc R U
C28 C 0.04302(9) 0.23262(15) 0.50557(10) 0.0245(4) Uani 1 1 d . .
H28A H 0.0576 0.1691 0.4810 0.037 Uiso 1 1 calc R U
H28B H 0.0035 0.2155 0.5324 0.037 Uiso 1 1 calc R U
H28C H 0.0859 0.2605 0.5449 0.037 Uiso 1 1 calc R U
C29 C 0.07357(9) 0.58781(13) 0.37083(10) 0.0218(3) Uani 1 1 d . .
H29A H 0.0991 0.6551 0.3838 0.033 Uiso 1 1 calc R U
H29B H 0.0230 0.5936 0.3781 0.033 Uiso 1 1 calc R U
H29C H 0.0717 0.5694 0.3150 0.033 Uiso 1 1 calc R U
C30 C 0.14353(9) 0.49280(14) 0.55848(9) 0.0204(3) Uani 1 1 d . .
H30A H 0.1810 0.4420 0.5850 0.031 Uiso 1 1 calc R U
H30B H 0.0970 0.4794 0.5742 0.031 Uiso 1 1 calc R U
H30C H 0.1607 0.5641 0.5745 0.031 Uiso 1 1 calc R U
C31 C 0.28840(8) 0.44870(12) 0.47199(9) 0.0161(3) Uani 1 1 d . .
H31A H 0.2834 0.5010 0.5130 0.019 Uiso 1 1 calc R U
H31B H 0.3229 0.4778 0.4416 0.019 Uiso 1 1 calc R U
C32 C 0.32120(9) 0.34841(14) 0.51363(10) 0.0232(4) Uani 1 1 d . .
H32A H 0.2868 0.3182 0.5428 0.035 Uiso 1 1 calc R U
H32B H 0.3684 0.3643 0.5514 0.035 Uiso 1 1 calc R U
H32C H 0.3295 0.2980 0.4736 0.035 Uiso 1 1 calc R U
C33 C 0.43826(9) 0.43280(14) 0.36321(10) 0.0205(3) Uani 1 1 d . .
H33A H 0.4380 0.4487 0.4190 0.031 Uiso 1 1 calc R U
H33B H 0.4746 0.4776 0.3463 0.031 Uiso 1 1 calc R U
H33C H 0.4515 0.3589 0.3589 0.031 Uiso 1 1 calc R U
C34 C 0.33710(9) 0.43206(15) 0.17884(9) 0.0239(4) Uani 1 1 d . .
H34A H 0.3484 0.3579 0.1722 0.036 Uiso 1 1 calc R U
H34B H 0.3745 0.4761 0.1631 0.036 Uiso 1 1 calc R U
H34C H 0.2880 0.4487 0.1450 0.036 Uiso 1 1 calc R U
C35 C 0.29271(9) 0.59900(13) 0.30372(10) 0.0219(3) Uani 1 1 d . .
H35A H 0.2387 0.5920 0.2919 0.033 Uiso 1 1 calc R U
H35B H 0.3062 0.6486 0.2659 0.033 Uiso 1 1 calc R U
H35C H 0.3111 0.6250 0.3586 0.033 Uiso 1 1 calc R U

loop_
_atom_site_aniso_label
_atom_site_aniso_U_11
_atom_site_aniso_U_22
_atom_site_aniso_U_33
_atom_site_aniso_U_23
_atom_site_aniso_U_13
_atom_site_aniso_U_12
Al1 0.0157(2) 0.0132(2) 0.0154(2) 0.00164(17) 0.00584(18) -0.00097(18)
Al2 0.0155(2) 0.0150(2) 0.0170(2) -0.00054(18) 0.00700(18) -0.00054(18)
Al21 0.0167(2) 0.0126(2) 0.0120(2) -0.00011(17) 0.00521(17) 0.00137(18)
Al22 0.0159(2) 0.0160(2) 0.0153(2) 0.00278(17) 0.00663(18) 0.00202(18)
N1 0.0144(6) 0.0149(7) 0.0172(6) -0.0003(5) 0.0053(5) -0.0003(5)
N2 0.0153(6) 0.0157(6) 0.0100(6) 0.0010(5) 0.0029(5) 0.0021(5)
N3 0.0168(6) 0.0128(6) 0.0134(6) 0.0021(5) 0.0055(5) -0.0001(5)
N4 0.0144(6) 0.0144(6) 0.0126(6) 0.0022(5) 0.0049(5) 0.0013(5)
N21 0.0155(6) 0.0148(6) 0.0144(6) 0.0024(5) 0.0046(5) 0.0005(5)
N22 0.0168(6) 0.0159(7) 0.0108(6) -0.0010(5) 0.0038(5) -0.0013(5)
N23 0.0169(6) 0.0133(6) 0.0131(6) -0.0015(5) 0.0054(5) 0.0011(5)
N24 0.0148(6) 0.0133(6) 0.0119(6) -0.0021(5) 0.0038(5) -0.0013(5)
C1 0.0142(7) 0.0133(7) 0.0147(7) -0.0019(6) 0.0007(6) -0.0013(6)
C2 0.0155(7) 0.0107(7) 0.0120(7) -0.0023(5) 0.0027(5) -0.0003(6)
C3 0.0215(8) 0.0207(8) 0.0099(7) -0.0003(6) 0.0022(6) 0.0006(6)
C4 0.0264(9) 0.0236(9) 0.0161(7) 0.0062(6) 0.0044(7) -0.0014(7)
C5 0.0223(8) 0.0146(8) 0.0164(7) 0.0032(6) 0.0065(6) -0.0023(6)
C6 0.0199(8) 0.0187(8) 0.0211(8) 0.0023(6) 0.0035(6) 0.0037(6)
C7 0.0154(7) 0.0212(8) 0.0268(8) 0.0029(7) 0.0105(6) 0.0018(6)
C8 0.0320(10) 0.0272(9) 0.0288(9) -0.0024(7) 0.0187(8) 0.0031(8)
C9 0.0258(9) 0.0193(9) 0.0293(9) -0.0011(7) 0.0022(7) -0.0044(7)
C10 0.0288(9) 0.0263(9) 0.0204(8) 0.0057(7) 0.0122(7) 0.0050(7)
C11 0.0155(7) 0.0183(8) 0.0136(7) 0.0035(6) 0.0031(6) 0.0021(6)
C12 0.0245(8) 0.0239(9) 0.0167(8) 0.0013(6) 0.0002(7) -0.0013(7)
C13 0.0216(8) 0.0155(8) 0.0246(8) -0.0016(6) 0.0078(7) 0.0000(6)
C14 0.0166(7) 0.0207(8) 0.0243(8) 0.0014(6) 0.0066(6) 0.0001(6)
C15 0.0253(9) 0.0289(10) 0.0211(8) -0.0019(7) 0.0119(7) -0.0027(7)
C21 0.0161(7) 0.0140(7) 0.0136(7) 0.0024(6) 0.0012(6) 0.0003(6)
C22 0.0164(7) 0.0114(7) 0.0105(6) 0.0011(5) 0.0033(5) -0.0007(6)
C23 0.0220(8) 0.0226(8) 0.0096(7) -0.0014(6) 0.0032(6) -0.0002(6)
C24 0.0280(9) 0.0244(9) 0.0180(8) -0.0074(7) 0.0055(7) 0.0002(7)
C25 0.0232(8) 0.0145(8) 0.0167(7) -0.0032(6) 0.0070(6) 0.0019(6)
C26 0.0222(8) 0.0218(9) 0.0202(8) -0.0037(6) 0.0032(7) -0.0064(7)
C27 0.0163(7) 0.0210(8) 0.0206(8) 0.0023(6) 0.0073(6) -0.0013(6)
C28 0.0232(8) 0.0285(9) 0.0231(8) 0.0075(7) 0.0080(7) -0.0014(7)
C29 0.0250(8) 0.0180(8) 0.0214(8) 0.0026(6) 0.0036(7) 0.0037(7)
C30 0.0244(8) 0.0234(9) 0.0151(7) -0.0015(6) 0.0080(6) 0.0004(7)
C31 0.0165(7) 0.0178(8) 0.0140(7) -0.0043(6) 0.0040(6) -0.0025(6)
C32 0.0235(8) 0.0235(9) 0.0193(8) -0.0027(7) -0.0011(7) 0.0031(7)
C33 0.0184(8) 0.0219(9) 0.0222(8) 0.0025(6) 0.0066(6) 0.0021(6)
C34 0.0234(8) 0.0323(10) 0.0181(8) 0.0060(7) 0.0089(7) 0.0074(7)
C35 0.0224(8) 0.0172(8) 0.0281(9) 0.0030(7) 0.0095(7) 0.0009(7)

loop_
_atom_type_symbol
_atom_type_description
_atom_type_scat_dispersion_real
_atom_type_scat_dispersion_imag
_atom_type_scat_source
C C 0.0033 0.0016 'International Tables Vol C Tables 4.2.6.8 and 6.1.1.4'
H H 0.0000 0.0000 'International Tables Vol C Tables 4.2.6.8 and 6.1.1.4'
N N 0.0061 0.0033 'International Tables Vol C Tables 4.2.6.8 and 6.1.1.4'
Al Al 0.0645 0.0514 'International Tables Vol C Tables 4.2.6.8 and 6.1.1.4'

loop_
_geom_angle_atom_site_label_1
_geom_angle_atom_site_label_2
_geom_angle_atom_site_label_3
_geom_angle
N4 Al1 N1 92.57(6)
N4 Al1 C10 110.88(7)
N1 Al1 C10 111.60(7)
N4 Al1 C9 114.08(7)
N1 Al1 C9 105.82(7)
C10 Al1 C9 118.65(8)
N3 Al2 C15 104.61(7)
N3 Al2 C13 105.10(6)
C15 Al2 C13 111.89(7)
N3 Al2 C14 108.58(6)
C15 Al2 C14 109.94(7)
C13 Al2 C14 115.94(7)
N24 Al21 N21 93.05(6)
N24 Al21 C29 114.75(7)
N21 Al21 C29 104.30(7)
N24 Al21 C30 109.54(6)
N21 Al21 C30 111.51(7)
C29 Al21 C30 120.13(7)
N23 Al22 C34 104.73(7)
N23 Al22 C35 105.73(6)
C34 Al22 C35 110.13(7)
N23 Al22 C33 108.03(6)
C34 Al22 C33 110.58(7)
C35 Al22 C33 116.80(7)
C1 N1 C7 120.46(13)
C1 N1 Al1 119.32(10)
C7 N1 Al1 119.69(10)
C1 N2 C2 126.44(12)
C1 N2 C3 120.30(12)
C2 N2 C3 113.21(11)
C2 N3 C5 113.82(12)
C2 N3 Al2 126.24(10)
C5 N3 Al2 117.37(9)
C2 N4 C11 118.29(12)
C2 N4 Al1 120.22(10)
C11 N4 Al1 121.45(9)
C21 N21 C27 120.59(13)
C21 N21 Al21 119.81(11)
C27 N21 Al21 119.08(10)
C21 N22 C22 126.72(12)
C21 N22 C23 120.79(12)
C22 N22 C23 112.48(12)
C22 N23 C25 113.75(12)
C22 N23 Al22 125.40(10)
C25 N23 Al22 116.78(9)
C22 N24 C31 117.78(12)
C22 N24 Al21 120.61(10)
C31 N24 Al21 121.44(9)
N1 C1 N2 120.08(14)
N1 C1 C6 123.44(14)
N2 C1 C6 116.48(13)
N4 C2 N3 126.44(14)
N4 C2 N2 118.20(13)
N3 C2 N2 115.35(12)
N2 C3 C4 111.30(12)
C3 C4 C5 108.06(12)
N3 C5 C4 112.60(13)
N1 C7 C8 112.43(13)
N4 C11 C12 112.77(13)
N21 C21 N22 119.79(14)
N21 C21 C26 123.43(14)
N22 C21 C26 116.78(13)
N24 C22 N23 126.12(14)
N24 C22 N22 118.44(13)
N23 C22 N22 115.43(12)
N22 C23 C24 110.83(13)
C23 C24 C25 107.90(12)
N23 C25 C24 112.84(13)
N21 C27 C28 112.13(13)
N24 C31 C32 112.78(13)

loop_
_geom_bond_atom_site_label_1
_geom_bond_atom_site_label_2
_geom_bond_distance
Al1 N4 1.8833(13)
Al1 N1 1.9381(14)
Al1 C10 1.9598(16)
Al1 C9 1.9630(17)
Al2 N3 1.9655(13)
Al2 C15 1.9905(16)
Al2 C13 1.9937(17)
Al2 C14 2.0006(17)
Al21 N24 1.8853(13)
Al21 N21 1.9337(14)
Al21 C29 1.9590(17)
Al21 C30 1.9612(15)
Al22 N23 1.9577(13)
Al22 C34 1.9893(16)
Al22 C35 1.9917(17)
Al22 C33 1.9929(16)
N1 C1 1.2897(19)
N1 C7 1.4816(19)
N2 C1 1.3869(19)
N2 C2 1.4168(19)
N2 C3 1.4818(18)
N3 C2 1.3320(19)
N3 C5 1.4776(19)
N4 C2 1.3210(18)
N4 C11 1.4799(19)
N21 C21 1.2922(19)
N21 C27 1.4793(19)
N22 C21 1.3841(19)
N22 C22 1.4192(19)
N22 C23 1.4822(18)
N23 C22 1.3311(19)
N23 C25 1.4785(19)
N24 C22 1.3202(18)
N24 C31 1.4782(19)
C1 C6 1.503(2)
C3 C4 1.523(2)
C4 C5 1.532(2)
C7 C8 1.514(2)
C11 C12 1.518(2)
C21 C26 1.501(2)
C23 C24 1.520(2)
C24 C25 1.533(2)
C27 C28 1.510(2)
C31 C32 1.519(2)
